data_4511285
loop_
_publ_author_name
'Bertolotti, Federica'
'Shishkina, Anastasia V.'
'Forni, Alessandra'
'Gervasio, Giuliana'
'Stash, Adam I.'
'Tsirelson, Vladimir G.'

_publ_section_title
;
 Intermolecular Bonding Features in Solid Iodine
;
_journal_issue 7
_journal_name_full 'Crystal Growth &amp; Design'
_journal_page_first 3587
_journal_paper_doi 10.1021/cg5005159
_journal_volume 14
_journal_year 2014
_chemical_formula_sum I2
_chemical_formula_weight 126.90
_space_group_IT_number 64
_symmetry_cell_setting orthorhombic
_symmetry_space_group_name_Hall '-C 2ac 2'
_symmetry_space_group_name_H-M 'C m c a'
_space_group_name_H-M_alt 'C m c e'
_cell_angle_alpha 90
_cell_angle_beta 90
_cell_angle_gamma 90
_cell_formula_units_Z 4
_cell_length_a 7.15890(10)
_cell_length_b 4.69150(10)
_cell_length_c 9.80140(10)
_cell_measurement_temperature 100(2)
_cell_volume 329.190(9)
_computing_cell_refinement 'Oxford CrysAlisPro'
_computing_data_collection 'Oxford CrysAlisPro'
_computing_data_reduction 'Oxford CrysAlisPro'
_computing_molecular_graphics 'Volkov et al, (2006)'
_computing_publication_material 'Volkov et al, (2006)'
_computing_structure_refinement 'Volkov et al, (2006)'
_diffrn_ambient_temperature 100(2)
_diffrn_measured_fraction_theta_full 1.000
_diffrn_measurement_device 'Oxford Gemini Ultra'
_diffrn_measurement_method '\w scan'
_diffrn_radiation_monochromator graphite
_diffrn_radiation_source 'fine-focus sealed tube'
_diffrn_radiation_type MoK\a
_diffrn_radiation_wavelength 0.71073
_diffrn_reflns_av_R_equivalents 0.0522
_diffrn_reflns_limit_h_max 18
_diffrn_reflns_limit_h_min -16
_diffrn_reflns_limit_k_max 11
_diffrn_reflns_limit_k_min -12
_diffrn_reflns_limit_l_max 22
_diffrn_reflns_limit_l_min -25
_diffrn_reflns_number 1531
_diffrn_reflns_theta_full 25.00
_diffrn_reflns_theta_max 66.80
_diffrn_reflns_theta_min 4.16
_exptl_absorpt_coefficient_mu 18.82
_exptl_absorpt_correction_T_max 1.00000
_exptl_absorpt_correction_T_min 0.23837
_exptl_absorpt_correction_type gaussian
_exptl_absorpt_process_details
;
  P. Coppens, L. Leiserowitz, D. Rabinovich, Acta Cryst (1965),18,1035-1038
;
_exptl_crystal_colour violet
_exptl_crystal_density_diffrn 5.129
_exptl_crystal_density_method 'not measured'
_exptl_crystal_description prism
_exptl_crystal_F_000 424.0
_exptl_crystal_size_max 0.15
_exptl_crystal_size_mid 0.09
_exptl_crystal_size_min 0.02
_refine_diff_density_max 0.826
_refine_diff_density_min -0.773
_refine_diff_density_rms 0.067
_refine_ls_extinction_coef 0.005003
_refine_ls_extinction_expression
;
Becker, P.J. & Coppens, P. (1974) Acta Cryst., A30, 129-153.
;
_refine_ls_extinction_method 'Becker-Coppens type 1 Gaussian   isotropic'
_refine_ls_goodness_of_fit_ref 1.040
_refine_ls_matrix_type full
_refine_ls_number_parameters 24
_refine_ls_number_reflns 1281
_refine_ls_number_restraints 0
_refine_ls_R_factor_all 0.0220
_refine_ls_R_factor_gt 0.0135
_refine_ls_R_Fsqd_factor 0.0172
_refine_ls_shift/su_max 0
_refine_ls_structure_factor_coef Fsqd
_refine_ls_weighting_details 'w2 = 1/[s^2^(Fo^2^)]'
_refine_ls_weighting_scheme calc
_refine_ls_wR_factor_ref 0.0257
_reflns_number_gt 1281
_reflns_number_total 1531
_reflns_threshold_expression >3sigma(I)
_cod_data_source_file cg5005159_si_002.cif
_cod_data_source_block Iodine
_cod_depositor_comments
;
Moving _atom_type_ tags into a loop.

Antanas Vaitkus,
2015-06-09

2020-12-03
Z value and formula fixed to values more according to usual
chemical conventions.                 miguel
;
_cod_original_formula_sum I
_cod_original_formula_weight 126.90
_cod_original_formula_units_Z 8
_cod_database_code 4511285
_atom_site_anharm_details
;
The atomic anharmonic pdf is approximated by a Gram-Charlier expansion
about the harmonic pdf, according to the expression :
 
      P(u) = (1 + Cijk*Hijk/3! + Dijkl*Hijkl/4!)*P(0)
 
The coefficients Cijk and Dijkl are refined in the least squares procedure.
The reported coefficients Cijk are multiplied by 1000 and Dijkl by 10000.
;

loop_
_symmetry_equiv_pos_as_xyz
'x, y, z'
'-x, -y+1/2, z+1/2'
'-x, y+1/2, -z+1/2'
'x, -y, -z'
'x+1/2, y+1/2, z'
'-x+1/2, -y+1, z+1/2'
'-x+1/2, y+1, -z+1/2'
'x+1/2, -y+1/2, -z'
'-x, -y, -z'
'x, y-1/2, -z-1/2'
'x, -y-1/2, z-1/2'
'-x, y, z'
'-x+1/2, -y+1/2, -z'
'x+1/2, y, -z-1/2'
'x+1/2, -y, z-1/2'
'-x+1/2, y+1/2, z'

loop_
_atom_local_axes_atom_label
_atom_local_axes_atom0
_atom_local_axes_ax1
_atom_local_axes_atom1
_atom_local_axes_atom2
_atom_local_axes_ax2
I(1) DUM0 Y I DUM1 X

loop_
_atom_rho_multipole_atom_label
_atom_rho_multipole_coeff_Pv
_atom_rho_multipole_coeff_P00
_atom_rho_multipole_coeff_P11
_atom_rho_multipole_coeff_P1-1
_atom_rho_multipole_coeff_P10
_atom_rho_multipole_coeff_P20
_atom_rho_multipole_coeff_P21
_atom_rho_multipole_coeff_P2-1
_atom_rho_multipole_coeff_P22
_atom_rho_multipole_coeff_P2-2
_atom_rho_multipole_coeff_P30
_atom_rho_multipole_coeff_P31
_atom_rho_multipole_coeff_P3-1
_atom_rho_multipole_coeff_P32
_atom_rho_multipole_coeff_P3-2
_atom_rho_multipole_coeff_P33
_atom_rho_multipole_coeff_P3-3
_atom_rho_multipole_coeff_P40
_atom_rho_multipole_coeff_P41
_atom_rho_multipole_coeff_P4-1
_atom_rho_multipole_coeff_P42
_atom_rho_multipole_coeff_P4-2
_atom_rho_multipole_coeff_P43
_atom_rho_multipole_coeff_P4-3
_atom_rho_multipole_coeff_P44
_atom_rho_multipole_coeff_P4-4
_atom_rho_multipole_kappa
_atom_rho_multipole_kappa_prime0
_atom_rho_multipole_kappa_prime1
_atom_rho_multipole_kappa_prime2
_atom_rho_multipole_kappa_prime3
_atom_rho_multipole_kappa_prime4
I 8.25(6) 0.25(6) 0.043(10) 0.013(10) 0 -0.013(16) 0 0 0.146(10) 0.354(15) 0 -0.021(12) 0.002(12) 0 0 -0.007(11) 0.008(11) 0.000(18) 0 0 0.080(16) 0.149(17) 0 0 -0.126(14) 0.058(14) 1.005(2) 0.988(15) 0.987813 0.987813 0.987813 0.987813

loop_
_atom_site_aniso_label
_atom_site_aniso_U_11
_atom_site_aniso_U_22
_atom_site_aniso_U_33
_atom_site_aniso_U_12
_atom_site_aniso_U_13
_atom_site_aniso_U_23
I(1) 0.01623(6) 0.01555(6) 0.00980(5) 0 0 0.00091(5)

loop_
_atom_site_label
_atom_site_type_symbol
_atom_site_fract_x
_atom_site_fract_y
_atom_site_fract_z
_atom_site_occupancy
_atom_site_symmetry_multiplicity
_atom_site_U_iso_or_equiv
I(1) I 0 0.154003(15) 0.117423(6) 1 8 0.014

loop_
_atom_type_symbol
_atom_type_description
_atom_type_scat_dispersion_imag
_atom_type_scat_dispersion_real
_atom_type_scat_source
I I 1.8119 -0.4742 'International Tables Vol C Tables 4.2.6.8 and 6.1.1.4'

loop_
_geom_angle_atom_site_label_1
_geom_angle_atom_site_label_2
_geom_angle_atom_site_label_3
_geom_angle
_geom_angle_site_symmetry_1
_geom_angle_site_symmetry_2
_geom_angle_site_symmetry_3
_geom_angle_publ_flag
I(1) I(1) I(1) 105.81 1_555 1_565 1_555 yes

loop_
_geom_bond_atom_site_label_1
_geom_bond_atom_site_label_2
_geom_bond_distance
_geom_bond_site_symmetry_1
_geom_bond_site_symmetry_2
_geom_bond_publ_flag
I(1) I(1) 4.6915(2) 1_555 1_565 yes

loop_
_atom_dummy_label
_atom_dummy_fract_x
_atom_dummy_fract_y
_atom_dummy_fract_z
DUM0 0 0 0
DUM1 0 0 0.25

loop_
_atom_site_anharm_gc_c_label
_atom_site_anharm_gc_c_111
_atom_site_anharm_gc_c_222
_atom_site_anharm_gc_c_333
_atom_site_anharm_gc_c_112
_atom_site_anharm_gc_c_122
_atom_site_anharm_gc_c_113
_atom_site_anharm_gc_c_133
_atom_site_anharm_gc_c_223
_atom_site_anharm_gc_c_233
_atom_site_anharm_gc_c_123
I(1) 0 -0.000287 -0.000021 -0.000194 0 -0.000035 0 0.000097 0.00005 0

loop_
_atom_site_anharm_gc_d_label
_atom_site_anharm_gc_d_1111
_atom_site_anharm_gc_d_2222
_atom_site_anharm_gc_d_3333
_atom_site_anharm_gc_d_1112
_atom_site_anharm_gc_d_1222
_atom_site_anharm_gc_d_1113
_atom_site_anharm_gc_d_1333
_atom_site_anharm_gc_d_2223
_atom_site_anharm_gc_d_2333
_atom_site_anharm_gc_d_1122
_atom_site_anharm_gc_d_1133
_atom_site_anharm_gc_d_2233
_atom_site_anharm_gc_d_1123
_atom_site_anharm_gc_d_1223
_atom_site_anharm_gc_d_1233
I(1) 0.000061 0.000622 -0.000017 0 0 0 0 -0.000097 -0.000013 -0.000022 -0.000014 -0.000011 -0.000003 0 0
